data_2227361
loop_
_publ_author_name
'Wang, Hong-Yun'

_publ_section_title
;
 Ethyl
 4-(furan-2-yl)-6-methyl-2-oxo-1,2,3,4-tetrahydropyrimidine-5-carboxylate
;
_journal_coeditor_code CV2771
_journal_issue 11
_journal_name_full 'Acta Crystallographica Section E'
_journal_page_first o2822
_journal_paper_doi 10.1107/S1600536810040456
_journal_volume 66
_journal_year 2010
_chemical_formula_iupac 'C12 H14 N2 O4'
_chemical_formula_moiety 'C12 H14 N2 O4'
_chemical_formula_sum 'C12 H14 N2 O4'
_chemical_formula_weight 250.25
_chemical_name_systematic
;
Ethyl 4-(furan-2-yl)-6-methyl-2-oxo-1,2,3,4-tetrahydropyrimidine-5-carboxylate
;
_space_group_IT_number 14
_symmetry_cell_setting monoclinic
_symmetry_space_group_name_Hall '-P 2ybc'
_symmetry_space_group_name_H-M 'P 1 21/c 1'
_atom_sites_solution_hydrogens geom
_atom_sites_solution_primary direct
_atom_sites_solution_secondary difmap
_audit_creation_method SHELXL-97
_cell_angle_alpha 90.00
_cell_angle_beta 118.300(2)
_cell_angle_gamma 90.00
_cell_formula_units_Z 8
_cell_length_a 12.1720(14)
_cell_length_b 13.3180(15)
_cell_length_c 17.116(2)
_cell_measurement_reflns_used 1664
_cell_measurement_temperature 298(2)
_cell_measurement_theta_max 22.256
_cell_measurement_theta_min 2.304
_cell_volume 2443.0(5)
_computing_cell_refinement 'SAINT (Bruker, 2007)'
_computing_data_collection 'SMART (Bruker, 2007)'
_computing_data_reduction 'SAINT (Bruker, 2007)'
_computing_molecular_graphics 'SHELXTL (Sheldrick, 2008)'
_computing_publication_material 'SHELXTL (Sheldrick, 2008)'
_computing_structure_refinement 'SHELXL97 (Sheldrick, 2008)'
_computing_structure_solution 'SHELXS97 (Sheldrick, 2008)'
_diffrn_ambient_temperature 298(2)
_diffrn_measured_fraction_theta_full 0.997
_diffrn_measured_fraction_theta_max 0.997
_diffrn_measurement_device_type 'Bruker SMART APEX CCD area-detector'
_diffrn_measurement_method '\f and \w'
_diffrn_radiation_monochromator graphite
_diffrn_radiation_source 'fine-focus sealed tube'
_diffrn_radiation_type MoK\a
_diffrn_radiation_wavelength 0.71073
_diffrn_reflns_av_R_equivalents 0.0691
_diffrn_reflns_av_sigmaI/netI 0.0781
_diffrn_reflns_limit_h_max 14
_diffrn_reflns_limit_h_min -14
_diffrn_reflns_limit_k_max 15
_diffrn_reflns_limit_k_min -14
_diffrn_reflns_limit_l_max 19
_diffrn_reflns_limit_l_min -20
_diffrn_reflns_number 11604
_diffrn_reflns_theta_full 25.01
_diffrn_reflns_theta_max 25.01
_diffrn_reflns_theta_min 1.90
_exptl_absorpt_coefficient_mu 0.103
_exptl_absorpt_correction_T_max 0.9826
_exptl_absorpt_correction_T_min 0.9520
_exptl_absorpt_correction_type multi-scan
_exptl_absorpt_process_details '(SADABS; Sheldrick, 1996)'
_exptl_crystal_colour yellow
_exptl_crystal_density_diffrn 1.361
_exptl_crystal_density_method 'not measured'
_exptl_crystal_description block
_exptl_crystal_F_000 1056
_exptl_crystal_size_max 0.48
_exptl_crystal_size_mid 0.45
_exptl_crystal_size_min 0.17
_refine_diff_density_max 0.303
_refine_diff_density_min -0.228
_refine_ls_extinction_method none
_refine_ls_goodness_of_fit_ref 0.944
_refine_ls_hydrogen_treatment constr
_refine_ls_matrix_type full
_refine_ls_number_parameters 338
_refine_ls_number_reflns 4298
_refine_ls_number_restraints 0
_refine_ls_restrained_S_all 0.944
_refine_ls_R_factor_all 0.1466
_refine_ls_R_factor_gt 0.0706
_refine_ls_shift/su_max 0.001
_refine_ls_shift/su_mean 0.000
_refine_ls_structure_factor_coef Fsqd
_refine_ls_weighting_details 'calc w=1/[\s^2^(Fo^2^)+(0.1244P)^2^] where P=(Fo^2^+2Fc^2^)/3'
_refine_ls_weighting_scheme calc
_refine_ls_wR_factor_gt 0.1853
_refine_ls_wR_factor_ref 0.2370
_reflns_number_gt 1943
_reflns_number_total 4298
_reflns_threshold_expression I>2sigma(I)
_cod_data_source_file cv2771.cif
_cod_data_source_block I
_cod_original_sg_symbol_H-M 'P 21/c'
_cod_database_code 2227361
_cod_database_fobs_code 2227361

loop_
_symmetry_equiv_pos_as_xyz
'x, y, z'
'-x, y+1/2, -z+1/2'
'-x, -y, -z'
'x, -y-1/2, z-1/2'

loop_
_atom_site_type_symbol
_atom_site_label
_atom_site_fract_x
_atom_site_fract_y
_atom_site_fract_z
_atom_site_U_iso_or_equiv
_atom_site_adp_type
_atom_site_calc_flag
_atom_site_refinement_flags
_atom_site_occupancy
_atom_site_disorder_assembly
_atom_site_disorder_group
N N1 0.0677(3) 0.8975(2) 0.4632(2) 0.0478(9) Uani d . 1 . .
H H1 0.0351 0.9555 0.4437 0.057 Uiso calc R 1 . .
N N2 0.0574(3) 0.7467(2) 0.5219(2) 0.0479(8) Uani d . 1 . .
H H2 0.0468 0.7135 0.5609 0.057 Uiso calc R 1 . .
N N3 0.8736(3) 0.6124(2) 0.7072(2) 0.0499(9) Uani d . 1 . .
H H3 0.8988 0.5511 0.7182 0.060 Uiso calc R 1 . .
N N4 0.8981(3) 0.7698(2) 0.6635(2) 0.0497(8) Uani d . 1 . .
H H4 0.9196 0.8075 0.6321 0.060 Uiso calc R 1 . .
O O1 -0.0199(2) 0.88634(18) 0.55364(19) 0.0574(8) Uani d . 1 . .
O O2 0.3239(6) 0.8613(5) 0.5879(5) 0.086(2) Uani d P 0.625(6) A 1
C C4' 0.3192(18) 0.9228(13) 0.5941(13) 0.086(2) Uani d P 0.375(6) A 2
H H4' 0.2672 0.9425 0.6173 0.103 Uiso calc PR 0.375(6) A 2
O O3 0.2203(2) 0.7669(2) 0.32562(17) 0.0565(8) Uani d . 1 . .
O O4 0.1728(3) 0.6108(2) 0.3447(2) 0.0686(9) Uani d . 1 . .
O O5 0.9657(3) 0.63333(18) 0.6200(2) 0.0600(8) Uani d . 1 . .
O O6 0.6054(4) 0.6411(3) 0.5976(3) 0.1107(13) Uani d . 1 . .
O O7 0.7327(3) 0.7358(2) 0.85737(19) 0.0690(9) Uani d . 1 . .
O O8 0.7471(3) 0.8936(2) 0.8223(2) 0.0780(10) Uani d . 1 . .
C C1 0.0329(3) 0.8474(3) 0.5145(3) 0.0456(10) Uani d . 1 . .
C C2 0.1585(3) 0.8589(3) 0.4384(3) 0.0429(10) Uani d . 1 A .
H H2A 0.1438 0.8907 0.3826 0.052 Uiso calc R 1 . .
C C3 0.2873(4) 0.8830(3) 0.5074(3) 0.0559(11) Uani d . 1 . .
C C4 0.3859(8) 0.9166(7) 0.4951(7) 0.079(2) Uani d P 0.625(6) A 1
H H4A 0.3852 0.9349 0.4424 0.094 Uiso calc PR 0.625(6) A 1
C C5 0.4870(15) 0.9164(9) 0.5815(12) 0.086(4) Uani d P 0.625(6) A 1
H H5 0.5680 0.9359 0.5966 0.103 Uiso calc PR 0.625(6) A 1
C C6 0.448(2) 0.8828(11) 0.6403(17) 0.091(4) Uani d P 0.625(6) A 1
H H6 0.4943 0.8764 0.7016 0.109 Uiso calc PR 0.625(6) A 1
O O2' 0.3875(9) 0.8450(8) 0.5162(7) 0.079(2) Uani d P 0.375(6) A 2
C C5' 0.459(4) 0.924(2) 0.636(3) 0.091(4) Uani d P 0.375(6) A 2
H H5' 0.5116 0.9619 0.6855 0.109 Uiso calc PR 0.375(6) A 2
C C6' 0.492(3) 0.8685(16) 0.598(2) 0.086(4) Uani d P 0.375(6) A 2
H H6' 0.5725 0.8445 0.6184 0.103 Uiso calc PR 0.375(6) A 2
C C7 0.1783(3) 0.6992(3) 0.3629(2) 0.0461(9) Uani d . 1 A .
C C8 0.1410(3) 0.7470(2) 0.4236(2) 0.0408(9) Uani d . 1 . .
C C9 0.0980(3) 0.6952(3) 0.4705(2) 0.0425(9) Uani d . 1 A .
C C10 0.0877(4) 0.5845(3) 0.4755(3) 0.0621(12) Uani d . 1 . .
H H10A 0.0024 0.5646 0.4395 0.093 Uiso calc R 1 A .
H H10B 0.1149 0.5652 0.5359 0.093 Uiso calc R 1 . .
H H10C 0.1390 0.5523 0.4542 0.093 Uiso calc R 1 . .
C C11 0.2614(4) 0.7310(3) 0.2650(3) 0.0666(12) Uani d . 1 . .
H H11A 0.1938 0.6969 0.2155 0.080 Uiso calc R 1 . .
H H11B 0.3299 0.6842 0.2946 0.080 Uiso calc R 1 . .
C C12 0.3030(4) 0.8203(4) 0.2328(3) 0.0828(15) Uani d . 1 . .
H H12A 0.2344 0.8660 0.2037 0.124 Uiso calc R 1 . .
H H12B 0.3312 0.7988 0.1918 0.124 Uiso calc R 1 . .
H H12C 0.3700 0.8533 0.2823 0.124 Uiso calc R 1 . .
C C13 0.9139(3) 0.6678(3) 0.6603(3) 0.0473(10) Uani d . 1 . .
C C14 0.7910(3) 0.6476(3) 0.7409(3) 0.0477(10) Uani d . 1 . .
H H14 0.8183 0.6161 0.7989 0.057 Uiso calc R 1 . .
C C15 0.6605(4) 0.6159(3) 0.6829(3) 0.0588(12) Uani d . 1 . .
C C16 0.5810(5) 0.5651(4) 0.7005(4) 0.0925(17) Uani d . 1 . .
H H16 0.5969 0.5387 0.7552 0.111 Uiso calc R 1 . .
C C17 0.4691(6) 0.5587(5) 0.6215(6) 0.113(2) Uani d . 1 . .
H H17 0.3961 0.5281 0.6141 0.136 Uiso calc R 1 . .
C C18 0.4851(6) 0.6031(6) 0.5604(6) 0.126(3) Uani d . 1 . .
H H18 0.4254 0.6087 0.5011 0.151 Uiso calc R 1 . .
C C19 0.7596(4) 0.8057(3) 0.8129(3) 0.0563(11) Uani d . 1 . .
C C20 0.8035(3) 0.7603(3) 0.7555(2) 0.0452(9) Uani d . 1 . .
C C21 0.8509(3) 0.8162(3) 0.7128(2) 0.0444(9) Uani d . 1 . .
C C22 0.8605(4) 0.9280(3) 0.7135(3) 0.0591(12) Uani d . 1 . .
H H22A 0.7799 0.9562 0.6756 0.089 Uiso calc R 1 . .
H H22B 0.9178 0.9474 0.6924 0.089 Uiso calc R 1 . .
H H22C 0.8901 0.9524 0.7729 0.089 Uiso calc R 1 . .
C C23 0.6852(5) 0.7708(4) 0.9158(3) 0.0831(15) Uani d . 1 . .
H H23A 0.6148 0.8154 0.8839 0.100 Uiso calc R 1 . .
H H23B 0.7496 0.8074 0.9654 0.100 Uiso calc R 1 . .
C C24 0.6464(5) 0.6833(5) 0.9477(4) 0.110(2) Uani d . 1 . .
H H24A 0.5780 0.6508 0.8987 0.165 Uiso calc R 1 . .
H H24B 0.6206 0.7041 0.9903 0.165 Uiso calc R 1 . .
H H24C 0.7150 0.6373 0.9753 0.165 Uiso calc R 1 . .

loop_
_atom_site_aniso_label
_atom_site_aniso_U_11
_atom_site_aniso_U_22
_atom_site_aniso_U_33
_atom_site_aniso_U_12
_atom_site_aniso_U_13
_atom_site_aniso_U_23
N1 0.047(2) 0.0349(18) 0.072(2) 0.0098(14) 0.037(2) 0.0113(15)
N2 0.058(2) 0.0331(19) 0.065(2) 0.0014(15) 0.0384(19) 0.0075(14)
N3 0.053(2) 0.0363(18) 0.074(2) 0.0055(14) 0.041(2) 0.0085(15)
N4 0.056(2) 0.0355(19) 0.068(2) 0.0017(15) 0.038(2) 0.0059(15)
O1 0.0673(18) 0.0414(16) 0.088(2) 0.0067(13) 0.0563(18) 0.0067(14)
O2 0.068(3) 0.082(5) 0.086(4) -0.010(4) 0.019(3) 0.002(5)
C4' 0.068(3) 0.082(5) 0.086(4) -0.010(4) 0.019(3) 0.002(5)
O3 0.0712(19) 0.0502(17) 0.0654(18) -0.0097(13) 0.0466(17) -0.0051(13)
O4 0.089(2) 0.0406(18) 0.097(2) -0.0088(15) 0.061(2) -0.0133(15)
O5 0.0728(19) 0.0429(17) 0.091(2) 0.0006(14) 0.0604(19) 0.0001(14)
O6 0.077(3) 0.116(3) 0.105(3) -0.018(2) 0.015(3) 0.006(2)
O7 0.083(2) 0.070(2) 0.076(2) -0.0077(16) 0.055(2) -0.0078(16)
O8 0.100(3) 0.052(2) 0.105(3) -0.0020(17) 0.066(2) -0.0134(17)
C1 0.041(2) 0.041(2) 0.064(3) 0.0000(17) 0.032(2) 0.0031(19)
C2 0.044(2) 0.037(2) 0.055(2) -0.0022(17) 0.030(2) 0.0033(17)
C3 0.049(3) 0.041(2) 0.074(3) -0.001(2) 0.027(3) -0.004(2)
C4 0.058(3) 0.084(6) 0.090(5) -0.003(5) 0.031(4) -0.011(5)
C5 0.052(4) 0.090(11) 0.100(9) -0.006(8) 0.024(6) -0.015(9)
C6 0.068(6) 0.081(14) 0.095(6) -0.007(10) 0.016(5) -0.005(11)
O2' 0.058(3) 0.084(6) 0.090(5) -0.003(5) 0.031(4) -0.011(5)
C5' 0.068(6) 0.081(14) 0.095(6) -0.007(10) 0.016(5) -0.005(11)
C6' 0.052(4) 0.090(11) 0.100(9) -0.006(8) 0.024(6) -0.015(9)
C7 0.043(2) 0.045(3) 0.053(2) -0.0040(18) 0.025(2) -0.0023(19)
C8 0.040(2) 0.033(2) 0.053(2) -0.0022(16) 0.025(2) -0.0002(16)
C9 0.041(2) 0.037(2) 0.057(2) -0.0012(16) 0.029(2) -0.0004(17)
C10 0.079(3) 0.035(2) 0.091(3) -0.009(2) 0.055(3) -0.005(2)
C11 0.075(3) 0.070(3) 0.071(3) -0.005(2) 0.048(3) -0.004(2)
C12 0.086(4) 0.094(4) 0.088(4) -0.023(3) 0.057(3) -0.005(3)
C13 0.044(2) 0.039(2) 0.064(3) 0.0000(17) 0.029(2) 0.0050(18)
C14 0.049(2) 0.044(2) 0.059(3) 0.0016(18) 0.033(2) 0.0051(18)
C15 0.054(3) 0.049(3) 0.081(4) -0.005(2) 0.038(3) -0.007(2)
C16 0.077(4) 0.106(5) 0.107(5) -0.027(3) 0.054(4) -0.013(3)
C17 0.068(4) 0.110(6) 0.161(7) -0.021(4) 0.054(5) -0.043(5)
C18 0.069(5) 0.127(6) 0.123(7) -0.007(4) -0.002(5) -0.019(5)
C19 0.046(3) 0.059(3) 0.066(3) -0.005(2) 0.028(2) -0.003(2)
C20 0.038(2) 0.041(2) 0.057(2) 0.0002(17) 0.022(2) -0.0021(18)
C21 0.038(2) 0.037(2) 0.058(3) -0.0007(16) 0.022(2) -0.0011(17)
C22 0.063(3) 0.039(2) 0.080(3) -0.0017(19) 0.037(3) 0.000(2)
C23 0.103(4) 0.090(4) 0.082(3) -0.009(3) 0.065(3) -0.013(3)
C24 0.122(5) 0.140(6) 0.106(4) -0.030(4) 0.084(4) -0.017(4)

loop_
_atom_type_symbol
_atom_type_description
_atom_type_scat_dispersion_real
_atom_type_scat_dispersion_imag
_atom_type_scat_source
C C 0.0033 0.0016 'International Tables Vol C Tables 4.2.6.8 and 6.1.1.4'
H H 0.0000 0.0000 'International Tables Vol C Tables 4.2.6.8 and 6.1.1.4'
N N 0.0061 0.0033 'International Tables Vol C Tables 4.2.6.8 and 6.1.1.4'
O O 0.0106 0.0060 'International Tables Vol C Tables 4.2.6.8 and 6.1.1.4'

loop_
_geom_angle_atom_site_label_1
_geom_angle_atom_site_label_2
_geom_angle_atom_site_label_3
_geom_angle_site_symmetry_1
_geom_angle_site_symmetry_3
_geom_angle
_geom_angle_publ_flag
C1 N1 C2 . . 122.9(3) ?
C1 N1 H1 . . 118.6 ?
C2 N1 H1 . . 118.6 ?
C1 N2 C9 . . 123.9(3) ?
C1 N2 H2 . . 118.0 ?
C9 N2 H2 . . 118.0 ?
C13 N3 C14 . . 125.2(3) ?
C13 N3 H3 . . 117.4 ?
C14 N3 H3 . . 117.4 ?
C21 N4 C13 . . 125.1(3) ?
C21 N4 H4 . . 117.5 ?
C13 N4 H4 . . 117.5 ?
C3 O2 C6 . . 112.1(12) ?
C3 C4' C5' . . 101(2) ?
C3 C4' H4' . . 129.5 ?
C5' C4' H4' . . 129.5 ?
C7 O3 C11 . . 117.6(3) ?
C15 O6 C18 . . 106.5(5) ?
C19 O7 C23 . . 117.0(4) ?
O1 C1 N1 . . 123.9(4) ?
O1 C1 N2 . . 120.4(3) ?
N1 C1 N2 . . 115.6(3) ?
N1 C2 C3 . . 110.7(3) ?
N1 C2 C8 . . 109.4(3) ?
C3 C2 C8 . . 111.0(3) ?
N1 C2 H2A . . 108.5 ?
C3 C2 H2A . . 108.5 ?
C8 C2 H2A . . 108.5 ?
O2' C3 O2 . . 87.6(7) ?
O2' C3 C4 . . 44.8(5) ?
O2 C3 C4 . . 110.9(6) ?
O2' C3 C4' . . 104.6(10) ?
O2 C3 C4' . . 35.0(6) ?
C4 C3 C4' . . 101.9(9) ?
O2' C3 C2 . . 127.2(6) ?
O2 C3 C2 . . 120.8(5) ?
C4 C3 C2 . . 127.8(6) ?
C4' C3 C2 . . 124.4(9) ?
C3 C4 C5 . . 103.2(10) ?
C3 C4 H4A . . 128.4 ?
C5 C4 H4A . . 128.4 ?
C6 C5 C4 . . 109.5(15) ?
C6 C5 H5 . . 125.2 ?
C4 C5 H5 . . 125.2 ?
O2 C6 C5 . . 104.1(18) ?
O2 C6 H6 . . 127.9 ?
C5 C6 H6 . . 127.9 ?
C3 O2' C6' . . 113.1(15) ?
C6' C5' C4' . . 110(3) ?
C6' C5' H5' . . 125.2 ?
C4' C5' H5' . . 125.2 ?
C5' C6' O2' . . 108(3) ?
C5' C6' H6' . . 125.9 ?
O2' C6' H6' . . 125.9 ?
O4 C7 O3 . . 121.3(3) ?
O4 C7 C8 . . 127.4(3) ?
O3 C7 C8 . . 111.2(3) ?
C9 C8 C7 . . 122.9(3) ?
C9 C8 C2 . . 118.2(3) ?
C7 C8 C2 . . 118.9(3) ?
C8 C9 N2 . . 119.1(3) ?
C8 C9 C10 . . 127.9(3) ?
N2 C9 C10 . . 113.0(3) ?
C9 C10 H10A . . 109.5 ?
C9 C10 H10B . . 109.5 ?
H10A C10 H10B . . 109.5 ?
C9 C10 H10C . . 109.5 ?
H10A C10 H10C . . 109.5 ?
H10B C10 H10C . . 109.5 ?
O3 C11 C12 . . 107.3(4) ?
O3 C11 H11A . . 110.3 ?
C12 C11 H11A . . 110.3 ?
O3 C11 H11B . . 110.3 ?
C12 C11 H11B . . 110.3 ?
H11A C11 H11B . . 108.5 ?
C11 C12 H12A . . 109.5 ?
C11 C12 H12B . . 109.5 ?
H12A C12 H12B . . 109.5 ?
C11 C12 H12C . . 109.5 ?
H12A C12 H12C . . 109.5 ?
H12B C12 H12C . . 109.5 ?
O5 C13 N3 . . 124.2(4) ?
O5 C13 N4 . . 120.8(3) ?
N3 C13 N4 . . 115.0(4) ?
N3 C14 C15 . . 111.5(3) ?
N3 C14 C20 . . 110.5(3) ?
C15 C14 C20 . . 112.6(3) ?
N3 C14 H14 . . 107.3 ?
C15 C14 H14 . . 107.3 ?
C20 C14 H14 . . 107.3 ?
C16 C15 O6 . . 109.7(5) ?
C16 C15 C14 . . 131.2(5) ?
O6 C15 C14 . . 119.1(4) ?
C15 C16 C17 . . 107.0(6) ?
C15 C16 H16 . . 126.5 ?
C17 C16 H16 . . 126.5 ?
C18 C17 C16 . . 107.7(6) ?
C18 C17 H17 . . 126.2 ?
C16 C17 H17 . . 126.2 ?
C17 C18 O6 . . 109.1(7) ?
C17 C18 H18 . . 125.4 ?
O6 C18 H18 . . 125.4 ?
O8 C19 O7 . . 121.5(4) ?
O8 C19 C20 . . 127.3(4) ?
O7 C19 C20 . . 111.3(4) ?
C21 C20 C19 . . 121.7(4) ?
C21 C20 C14 . . 119.5(3) ?
C19 C20 C14 . . 118.8(3) ?
C20 C21 N4 . . 119.7(3) ?
C20 C21 C22 . . 126.7(3) ?
N4 C21 C22 . . 113.5(3) ?
C21 C22 H22A . . 109.5 ?
C21 C22 H22B . . 109.5 ?
H22A C22 H22B . . 109.5 ?
C21 C22 H22C . . 109.5 ?
H22A C22 H22C . . 109.5 ?
H22B C22 H22C . . 109.5 ?
O7 C23 C24 . . 107.9(4) ?
O7 C23 H23A . . 110.1 ?
C24 C23 H23A . . 110.1 ?
O7 C23 H23B . . 110.1 ?
C24 C23 H23B . . 110.1 ?
H23A C23 H23B . . 108.4 ?
C23 C24 H24A . . 109.5 ?
C23 C24 H24B . . 109.5 ?
H24A C24 H24B . . 109.5 ?
C23 C24 H24C . . 109.5 ?
H24A C24 H24C . . 109.5 ?
H24B C24 H24C . . 109.5 ?

loop_
_geom_bond_atom_site_label_1
_geom_bond_atom_site_label_2
_geom_bond_site_symmetry_2
_geom_bond_distance
_geom_bond_publ_flag
N1 C1 . 1.322(4) ?
N1 C2 . 1.454(4) ?
N1 H1 . 0.8600 ?
N2 C1 . 1.365(4) ?
N2 C9 . 1.379(4) ?
N2 H2 . 0.8600 ?
N3 C13 . 1.343(5) ?
N3 C14 . 1.454(4) ?
N3 H3 . 0.8600 ?
N4 C21 . 1.373(4) ?
N4 C13 . 1.377(4) ?
N4 H4 . 0.8600 ?
O1 C1 . 1.241(4) ?
O2 C3 . 1.263(8) ?
O2 C6 . 1.37(2) ?
C4' C3 . 1.44(2) ?
C4' C5' . 1.50(5) ?
C4' H4' . 0.9300 ?
O3 C7 . 1.338(4) ?
O3 C11 . 1.430(4) ?
O4 C7 . 1.211(4) ?
O5 C13 . 1.224(4) ?
O6 C15 . 1.330(6) ?
O6 C18 . 1.387(7) ?
O7 C19 . 1.337(5) ?
O7 C23 . 1.449(5) ?
O8 C19 . 1.201(4) ?
C2 C3 . 1.484(5) ?
C2 C8 . 1.509(5) ?
C2 H2A . 0.9800 ?
C3 O2' . 1.262(10) ?
C3 C4 . 1.387(10) ?
C4 C5 . 1.405(18) ?
C4 H4A . 0.9300 ?
C5 C6 . 1.38(3) ?
C5 H5 . 0.9300 ?
C6 H6 . 0.9300 ?
O2' C6' . 1.41(3) ?
C5' C6' . 1.17(6) ?
C5' H5' . 0.9300 ?
C6' H6' . 0.9300 ?
C7 C8 . 1.462(5) ?
C8 C9 . 1.339(5) ?
C9 C10 . 1.485(5) ?
C10 H10A . 0.9600 ?
C10 H10B . 0.9600 ?
C10 H10C . 0.9600 ?
C11 C12 . 1.496(6) ?
C11 H11A . 0.9700 ?
C11 H11B . 0.9700 ?
C12 H12A . 0.9600 ?
C12 H12B . 0.9600 ?
C12 H12C . 0.9600 ?
C14 C15 . 1.480(5) ?
C14 C20 . 1.518(5) ?
C14 H14 . 0.9800 ?
C15 C16 . 1.327(6) ?
C16 C17 . 1.395(8) ?
C16 H16 . 0.9300 ?
C17 C18 . 1.294(9) ?
C17 H17 . 0.9300 ?
C18 H18 . 0.9300 ?
C19 C20 . 1.455(5) ?
C20 C21 . 1.349(5) ?
C21 C22 . 1.494(5) ?
C22 H22A . 0.9600 ?
C22 H22B . 0.9600 ?
C22 H22C . 0.9600 ?
C23 C24 . 1.458(7) ?
C23 H23A . 0.9700 ?
C23 H23B . 0.9700 ?
C24 H24A . 0.9600 ?
C24 H24B . 0.9600 ?
C24 H24C . 0.9600 ?

loop_
_geom_hbond_atom_site_label_D
_geom_hbond_atom_site_label_H
_geom_hbond_atom_site_label_A
_geom_hbond_site_symmetry_A
_geom_hbond_distance_DH
_geom_hbond_distance_HA
_geom_hbond_distance_DA
_geom_hbond_angle_DHA
N1 H1 O1 3_576 0.86 2.12 2.924(4) 156.0
N2 H2 O5 1_455 0.86 2.02 2.851(4) 161.6
N3 H3 O4 3_666 0.86 2.38 3.077(4) 138.0
N4 H4 O1 1_655 0.86 2.10 2.952(4) 174.3
